data_7118287
loop_
_publ_author_name
'Greulich, Tobias W.'
'Suzuki, Naoya'
'Daniliuc, Constantin G.'
'Fukazawa, Aiko'
'Yamaguchi, Eriko'
'Studer, Armido'
'Yamaguchi, Shigehiro'

_publ_section_title
;
 A biphenyl containing two electron-donating and two electron-accepting
 moieties: a rigid and small donor-acceptor-donor ladder system.
;
_journal_issue 11
_journal_name_full 'Chemical communications (Cambridge, England)'
_journal_page_first 2374
_journal_page_last 2377
_journal_paper_doi 10.1039/c5cc03063c
_journal_volume 52
_journal_year 2016
_chemical_formula_sum 'C40 H32 Br4 N2'
_chemical_formula_weight 860.32
_chemical_name_systematic
; 
 ? 
;
_space_group_IT_number 61
_symmetry_cell_setting orthorhombic
_symmetry_space_group_name_Hall '-P 2ac 2ab'
_symmetry_space_group_name_H-M 'P b c a'
_atom_sites_solution_hydrogens geom
_atom_sites_solution_primary direct
_atom_sites_solution_secondary difmap
_audit_creation_method SHELXL-97
_audit_update_record
;
2015-03-06 deposited with the CCDC.
2016-01-05 downloaded from the CCDC.
;
_cell_angle_alpha 90.00
_cell_angle_beta 90.00
_cell_angle_gamma 90.00
_cell_formula_units_Z 8
_cell_length_a 18.6729(2)
_cell_length_b 11.08270(10)
_cell_length_c 33.8570(4)
_cell_measurement_reflns_used 8835
_cell_measurement_temperature 223(2)
_cell_measurement_theta_max 28.28
_cell_measurement_theta_min 4.08
_cell_volume 7006.58(13)
_computing_cell_refinement 'Collect (Nonius B.V., 1998)'
_computing_data_collection 'Collect (Nonius B.V., 1998)'
_computing_data_reduction 'Denzo-SMN (Otwinowski & Minor, 1997)'
_computing_molecular_graphics 'XP (BrukerAXS, 2000)'
_computing_publication_material 'SHELXL-97 (Sheldrick, 1997)'
_computing_structure_refinement 'SHELXL-97 (Sheldrick, 1997)'
_computing_structure_solution 'SHELXS-97 (Sheldrick, 1990)'
_diffrn_ambient_temperature 223(2)
_diffrn_measured_fraction_theta_full 0.992
_diffrn_measured_fraction_theta_max 0.992
_diffrn_measurement_device_type 'Nonius KappaCCD APEXII'
_diffrn_measurement_method '\w and \f scans'
_diffrn_radiation_monochromator 'Montel mirror'
_diffrn_radiation_source 'rotating anode Nonius FR591'
_diffrn_radiation_type MoK\a
_diffrn_radiation_wavelength 0.71073
_diffrn_reflns_av_R_equivalents 0.065
_diffrn_reflns_av_sigmaI/netI 0.0287
_diffrn_reflns_limit_h_max 24
_diffrn_reflns_limit_h_min 0
_diffrn_reflns_limit_k_max 14
_diffrn_reflns_limit_k_min 0
_diffrn_reflns_limit_l_max 0
_diffrn_reflns_limit_l_min -44
_diffrn_reflns_number 49259
_diffrn_reflns_theta_full 28.07
_diffrn_reflns_theta_max 28.07
_diffrn_reflns_theta_min 4.10
_exptl_absorpt_coefficient_mu 4.626
_exptl_absorpt_correction_T_max 0.9132
_exptl_absorpt_correction_T_min 0.4159
_exptl_absorpt_correction_type multi-scan
_exptl_absorpt_process_details 'Denzo (Otwinowski, Borek, Majewski & Minor, 2003)'
_exptl_crystal_colour colourless
_exptl_crystal_density_diffrn 1.631
_exptl_crystal_density_method 'not measured'
_exptl_crystal_description needle
_exptl_crystal_F_000 3408
_exptl_crystal_size_max 0.23
_exptl_crystal_size_mid 0.05
_exptl_crystal_size_min 0.02
_refine_diff_density_max 0.491
_refine_diff_density_min -0.486
_refine_diff_density_rms 0.087
_refine_ls_extinction_method none
_refine_ls_goodness_of_fit_ref 1.143
_refine_ls_hydrogen_treatment constr
_refine_ls_matrix_type full
_refine_ls_number_parameters 415
_refine_ls_number_reflns 8457
_refine_ls_number_restraints 0
_refine_ls_restrained_S_all 1.143
_refine_ls_R_factor_all 0.0724
_refine_ls_R_factor_gt 0.0491
_refine_ls_shift/su_max 0.002
_refine_ls_shift/su_mean 0.000
_refine_ls_structure_factor_coef Fsqd
_refine_ls_weighting_details 'calc w=1/[\s^2^(Fo^2^)+(0.0000P)^2^+20.0762P] where P=(Fo^2^+2Fc^2^)/3'
_refine_ls_weighting_scheme calc
_refine_ls_wR_factor_gt 0.0785
_refine_ls_wR_factor_ref 0.0885
_reflns_number_gt 6612
_reflns_number_total 8457
_reflns_threshold_expression >2sigma(I)
_cod_data_source_file c5cc03063c2.cif
_cod_data_source_block stu7288
_cod_depositor_comments 'Adding full bibliography for 7118287--7118291.cif.'
_cod_original_sg_symbol_H-M Pbca
_cod_database_code 7118287

loop_
_symmetry_equiv_pos_as_xyz
'x, y, z'
'-x+1/2, -y, z+1/2'
'-x, y+1/2, -z+1/2'
'x+1/2, -y+1/2, -z'
'-x, -y, -z'
'x-1/2, y, -z-1/2'
'x, -y-1/2, z-1/2'
'-x-1/2, y-1/2, z'

loop_
_atom_site_label
_atom_site_type_symbol
_atom_site_fract_x
_atom_site_fract_y
_atom_site_fract_z
_atom_site_U_iso_or_equiv
_atom_site_adp_type
_atom_site_occupancy
_atom_site_symmetry_multiplicity
_atom_site_calc_flag
_atom_site_refinement_flags
Br1 Br 0.46405(2) 0.23079(4) 0.638149(11) 0.04319(10) Uani 1 1 d .
Br2 Br 0.25974(2) 0.31872(4) 0.667551(13) 0.04759(11) Uani 1 1 d .
Br3 Br 0.49288(2) 0.58770(4) 0.606346(13) 0.04993(12) Uani 1 1 d .
Br4 Br 0.26537(2) 0.57024(4) 0.577064(13) 0.04502(11) Uani 1 1 d .
N1 N 0.37115(17) 0.2190(3) 0.49189(9) 0.0392(8) Uani 1 1 d .
N2 N 0.37871(18) 0.6769(3) 0.74466(10) 0.0432(8) Uani 1 1 d .
C1 C 0.36879(19) 0.2737(3) 0.52853(11) 0.0343(8) Uani 1 1 d .
C2 C 0.40946(19) 0.2312(3) 0.56053(10) 0.0337(8) Uani 1 1 d .
H2 H 0.4375 0.1613 0.5579 0.040 Uiso 1 1 calc R
C3 C 0.40793(19) 0.2929(3) 0.59582(10) 0.0327(8) Uani 1 1 d .
C4 C 0.36880(19) 0.3979(3) 0.60245(10) 0.0324(8) Uani 1 1 d .
C5 C 0.37258(19) 0.4670(3) 0.63987(11) 0.0329(8) Uani 1 1 d .
C6 C 0.32660(19) 0.4481(3) 0.67134(11) 0.0343(8) Uani 1 1 d .
C7 C 0.3277(2) 0.5145(4) 0.70596(11) 0.0374(9) Uani 1 1 d .
H7 H 0.2950 0.4970 0.7263 0.045 Uiso 1 1 calc R
C8 C 0.3778(2) 0.6082(3) 0.71052(11) 0.0361(8) Uani 1 1 d .
C9 C 0.4253(2) 0.6288(4) 0.67938(11) 0.0383(9) Uani 1 1 d .
H9 H 0.4594 0.6910 0.6813 0.046 Uiso 1 1 calc R
C10 C 0.42261(19) 0.5590(3) 0.64587(11) 0.0353(8) Uani 1 1 d .
C11 C 0.32623(19) 0.4341(3) 0.57075(11) 0.0338(8) Uani 1 1 d .
C12 C 0.3249(2) 0.3746(3) 0.53491(11) 0.0351(8) Uani 1 1 d .
H12 H 0.2944 0.4018 0.5147 0.042 Uiso 1 1 calc R
C13 C 0.4075(2) 0.1046(4) 0.48451(12) 0.0404(9) Uani 1 1 d .
H13A H 0.3767 0.0538 0.4680 0.049 Uiso 1 1 calc R
H13B H 0.4146 0.0629 0.5097 0.049 Uiso 1 1 calc R
C14 C 0.3450(2) 0.2816(4) 0.45725(11) 0.0408(9) Uani 1 1 d .
H14A H 0.3746 0.2579 0.4346 0.049 Uiso 1 1 calc R
H14B H 0.3518 0.3684 0.4613 0.049 Uiso 1 1 calc R
C15 C 0.3247(2) 0.6589(4) 0.77471(12) 0.0444(10) Uani 1 1 d .
H15A H 0.2779 0.6522 0.7618 0.053 Uiso 1 1 calc R
H15B H 0.3234 0.7305 0.7917 0.053 Uiso 1 1 calc R
C16 C 0.4377(2) 0.7577(4) 0.75495(13) 0.0453(10) Uani 1 1 d .
H16A H 0.4776 0.7437 0.7367 0.054 Uiso 1 1 calc R
H16B H 0.4544 0.7383 0.7817 0.054 Uiso 1 1 calc R
C21 C 0.4792(2) 0.1195(3) 0.46436(11) 0.0379(9) Uani 1 1 d .
C22 C 0.4927(2) 0.0646(4) 0.42828(12) 0.0442(10) Uani 1 1 d .
H22 H 0.4568 0.0176 0.4163 0.053 Uiso 1 1 calc R
C23 C 0.5584(3) 0.0780(4) 0.40953(14) 0.0537(12) Uani 1 1 d .
H23 H 0.5667 0.0400 0.3851 0.064 Uiso 1 1 calc R
C24 C 0.6110(3) 0.1462(4) 0.42646(15) 0.0561(12) Uani 1 1 d .
H24 H 0.6552 0.1560 0.4136 0.067 Uiso 1 1 calc R
C25 C 0.5990(3) 0.2006(5) 0.46235(15) 0.0591(13) Uani 1 1 d .
H25 H 0.6354 0.2461 0.4744 0.071 Uiso 1 1 calc R
C26 C 0.5333(2) 0.1885(4) 0.48075(13) 0.0501(11) Uani 1 1 d .
H26 H 0.5253 0.2279 0.5049 0.060 Uiso 1 1 calc R
C31 C 0.2671(2) 0.2596(4) 0.44682(11) 0.0394(9) Uani 1 1 d .
C32 C 0.2286(2) 0.1657(4) 0.46302(13) 0.0492(11) Uani 1 1 d .
H32 H 0.2501 0.1158 0.4821 0.059 Uiso 1 1 calc R
C33 C 0.1588(3) 0.1441(5) 0.45152(16) 0.0627(13) Uani 1 1 d .
H33 H 0.1331 0.0801 0.4629 0.075 Uiso 1 1 calc R
C34 C 0.1269(3) 0.2155(5) 0.42358(16) 0.0651(14) Uani 1 1 d .
H34 H 0.0797 0.1994 0.4155 0.078 Uiso 1 1 calc R
C35 C 0.1639(3) 0.3106(5) 0.40738(14) 0.0631(14) Uani 1 1 d .
H35 H 0.1420 0.3605 0.3885 0.076 Uiso 1 1 calc R
C36 C 0.2339(3) 0.3324(4) 0.41909(12) 0.0523(11) Uani 1 1 d .
H36 H 0.2591 0.3976 0.4080 0.063 Uiso 1 1 calc R
C41 C 0.3356(2) 0.5490(4) 0.80053(11) 0.0438(10) Uani 1 1 d .
C42 C 0.4015(3) 0.4940(4) 0.80483(13) 0.0517(11) Uani 1 1 d .
H42 H 0.4411 0.5236 0.7907 0.062 Uiso 1 1 calc R
C43 C 0.4101(3) 0.3956(5) 0.82979(14) 0.0627(13) Uani 1 1 d .
H43 H 0.4555 0.3604 0.8330 0.075 Uiso 1 1 calc R
C44 C 0.3523(4) 0.3499(5) 0.84973(14) 0.0702(15) Uani 1 1 d .
H44 H 0.3579 0.2826 0.8664 0.084 Uiso 1 1 calc R
C45 C 0.2866(3) 0.4021(5) 0.84547(15) 0.0731(15) Uani 1 1 d .
H45 H 0.2468 0.3704 0.8590 0.088 Uiso 1 1 calc R
C46 C 0.2785(3) 0.5017(5) 0.82118(14) 0.0602(13) Uani 1 1 d .
H46 H 0.2331 0.5378 0.8187 0.072 Uiso 1 1 calc R
C51 C 0.4172(2) 0.8892(4) 0.75342(13) 0.0422(9) Uani 1 1 d .
C52 C 0.4226(2) 0.9607(4) 0.78676(15) 0.0549(12) Uani 1 1 d .
H52 H 0.4396 0.9271 0.8105 0.066 Uiso 1 1 calc R
C53 C 0.4034(3) 1.0810(5) 0.7855(2) 0.0735(16) Uani 1 1 d .
H53 H 0.4074 1.1288 0.8084 0.088 Uiso 1 1 calc R
C54 C 0.3785(3) 1.1306(5) 0.7513(2) 0.0801(19) Uani 1 1 d .
H54 H 0.3652 1.2123 0.7505 0.096 Uiso 1 1 calc R
C55 C 0.3731(3) 1.0605(5) 0.71784(19) 0.0701(16) Uani 1 1 d .
H55 H 0.3561 1.0948 0.6942 0.084 Uiso 1 1 calc R
C56 C 0.3923(2) 0.9396(5) 0.71870(14) 0.0556(12) Uani 1 1 d .
H56 H 0.3885 0.8922 0.6958 0.067 Uiso 1 1 calc R

loop_
_atom_site_aniso_label
_atom_site_aniso_U_11
_atom_site_aniso_U_22
_atom_site_aniso_U_33
_atom_site_aniso_U_23
_atom_site_aniso_U_13
_atom_site_aniso_U_12
Br1 0.0485(2) 0.0486(2) 0.0325(2) 0.00196(18) -0.00762(17) 0.00692(19)
Br2 0.0432(2) 0.0502(2) 0.0494(2) -0.0070(2) 0.00615(19) -0.01396(19)
Br3 0.0510(2) 0.0522(3) 0.0467(2) -0.0020(2) 0.01494(19) -0.0110(2)
Br4 0.0464(2) 0.0386(2) 0.0501(2) -0.00321(19) -0.00247(19) 0.01013(18)
N1 0.0460(19) 0.0424(19) 0.0292(16) -0.0040(14) -0.0047(14) 0.0066(15)
N2 0.050(2) 0.0429(19) 0.0366(18) -0.0082(16) 0.0011(15) -0.0019(16)
C1 0.0349(19) 0.038(2) 0.0299(19) -0.0008(16) -0.0005(15) -0.0011(16)
C2 0.0361(19) 0.0325(19) 0.0324(19) -0.0012(16) 0.0002(15) 0.0031(16)
C3 0.0324(18) 0.037(2) 0.0282(18) -0.0020(16) -0.0013(15) 0.0029(15)
C4 0.0364(19) 0.0296(18) 0.0311(19) 0.0020(15) 0.0019(15) -0.0012(15)
C5 0.0351(19) 0.0332(19) 0.0303(19) -0.0034(15) 0.0003(15) 0.0013(15)
C6 0.0296(18) 0.039(2) 0.035(2) -0.0005(16) -0.0018(15) -0.0031(15)
C7 0.036(2) 0.046(2) 0.031(2) -0.0038(17) 0.0007(16) 0.0003(17)
C8 0.039(2) 0.036(2) 0.033(2) -0.0055(17) -0.0042(16) 0.0054(16)
C9 0.040(2) 0.035(2) 0.039(2) -0.0050(17) 0.0002(17) -0.0038(17)
C10 0.0332(19) 0.039(2) 0.034(2) 0.0019(17) 0.0035(15) 0.0008(16)
C11 0.0326(18) 0.0323(19) 0.036(2) -0.0016(16) 0.0011(15) 0.0030(15)
C12 0.0353(19) 0.039(2) 0.0311(19) 0.0027(16) -0.0045(16) 0.0032(16)
C13 0.046(2) 0.038(2) 0.037(2) -0.0093(17) -0.0056(18) 0.0021(18)
C14 0.047(2) 0.047(2) 0.028(2) 0.0020(18) -0.0007(17) 0.0029(19)
C15 0.052(2) 0.045(2) 0.036(2) -0.0076(18) 0.0030(19) 0.007(2)
C16 0.040(2) 0.053(3) 0.043(2) -0.015(2) -0.0095(18) 0.0015(19)
C21 0.045(2) 0.035(2) 0.034(2) 0.0000(17) -0.0021(17) 0.0052(17)
C22 0.052(2) 0.039(2) 0.041(2) -0.0058(18) 0.0010(19) 0.0015(19)
C23 0.068(3) 0.041(2) 0.052(3) -0.006(2) 0.017(2) 0.010(2)
C24 0.053(3) 0.050(3) 0.066(3) 0.007(2) 0.012(2) 0.005(2)
C25 0.049(3) 0.064(3) 0.064(3) 0.000(3) -0.004(2) -0.008(2)
C26 0.049(2) 0.055(3) 0.047(2) -0.008(2) -0.001(2) -0.002(2)
C31 0.043(2) 0.045(2) 0.0310(19) -0.0068(17) -0.0012(16) 0.0107(18)
C32 0.046(2) 0.048(3) 0.053(3) 0.004(2) -0.005(2) 0.008(2)
C33 0.053(3) 0.053(3) 0.082(4) -0.005(3) -0.003(3) 0.004(2)
C34 0.046(3) 0.076(4) 0.073(3) -0.015(3) -0.013(3) 0.010(3)
C35 0.060(3) 0.080(4) 0.049(3) 0.002(3) -0.013(2) 0.027(3)
C36 0.059(3) 0.060(3) 0.039(2) 0.004(2) -0.002(2) 0.014(2)
C41 0.053(2) 0.049(2) 0.030(2) -0.0106(18) -0.0030(18) 0.003(2)
C42 0.058(3) 0.047(3) 0.050(3) -0.005(2) 0.002(2) 0.012(2)
C43 0.078(4) 0.059(3) 0.052(3) -0.007(2) -0.005(3) 0.020(3)
C44 0.110(5) 0.060(3) 0.040(3) 0.002(2) -0.003(3) 0.012(3)
C45 0.087(4) 0.078(4) 0.055(3) 0.007(3) 0.010(3) -0.006(3)
C46 0.056(3) 0.074(3) 0.050(3) 0.002(3) 0.001(2) 0.004(3)
C51 0.035(2) 0.044(2) 0.047(2) -0.006(2) -0.0006(18) -0.0043(17)
C52 0.049(3) 0.050(3) 0.065(3) -0.014(2) -0.008(2) -0.001(2)
C53 0.057(3) 0.053(3) 0.110(5) -0.032(3) -0.003(3) -0.006(3)
C54 0.045(3) 0.044(3) 0.151(6) 0.005(4) 0.008(4) -0.006(2)
C55 0.045(3) 0.069(4) 0.097(4) 0.033(3) 0.003(3) -0.005(3)
C56 0.043(2) 0.067(3) 0.056(3) 0.006(3) -0.001(2) -0.002(2)

loop_
_atom_type_symbol
_atom_type_description
_atom_type_scat_dispersion_real
_atom_type_scat_dispersion_imag
_atom_type_scat_source
C C 0.0033 0.0016 'International Tables Vol C Tables 4.2.6.8 and 6.1.1.4'
H H 0.0000 0.0000 'International Tables Vol C Tables 4.2.6.8 and 6.1.1.4'
N N 0.0061 0.0033 'International Tables Vol C Tables 4.2.6.8 and 6.1.1.4'
Br Br -0.2901 2.4595 'International Tables Vol C Tables 4.2.6.8 and 6.1.1.4'

loop_
_geom_angle_atom_site_label_1
_geom_angle_atom_site_label_2
_geom_angle_atom_site_label_3
_geom_angle
C1 N1 C14 120.4(3)
C1 N1 C13 123.3(3)
C14 N1 C13 115.8(3)
C8 N2 C15 120.2(3)
C8 N2 C16 123.0(3)
C15 N2 C16 116.3(3)
N1 C1 C12 120.4(3)
N1 C1 C2 121.9(3)
C12 C1 C2 117.7(3)
C3 C2 C1 119.5(3)
C3 C2 H2 120.3
C1 C2 H2 120.3
C2 C3 C4 124.4(3)
C2 C3 Br1 117.6(3)
C4 C3 Br1 118.0(3)
C3 C4 C11 114.5(3)
C3 C4 C5 123.0(3)
C11 C4 C5 122.5(3)
C6 C5 C10 114.4(3)
C6 C5 C4 123.4(3)
C10 C5 C4 122.2(3)
C7 C6 C5 124.3(3)
C7 C6 Br2 117.8(3)
C5 C6 Br2 117.9(3)
C6 C7 C8 119.6(4)
C6 C7 H7 120.2
C8 C7 H7 120.2
N2 C8 C9 122.2(4)
N2 C8 C7 120.4(4)
C9 C8 C7 117.4(3)
C10 C9 C8 120.5(4)
C10 C9 H9 119.8
C8 C9 H9 119.8
C9 C10 C5 123.8(3)
C9 C10 Br3 117.4(3)
C5 C10 Br3 118.8(3)
C12 C11 C4 123.3(3)
C12 C11 Br4 117.8(3)
C4 C11 Br4 118.8(3)
C11 C12 C1 120.3(3)
C11 C12 H12 119.8
C1 C12 H12 119.8
N1 C13 C21 113.2(3)
N1 C13 H13A 108.9
C21 C13 H13A 108.9
N1 C13 H13B 108.9
C21 C13 H13B 108.9
H13A C13 H13B 107.7
N1 C14 C31 115.8(3)
N1 C14 H14A 108.3
C31 C14 H14A 108.3
N1 C14 H14B 108.3
C31 C14 H14B 108.3
H14A C14 H14B 107.4
N2 C15 C41 115.1(3)
N2 C15 H15A 108.5
C41 C15 H15A 108.5
N2 C15 H15B 108.5
C41 C15 H15B 108.5
H15A C15 H15B 107.5
N2 C16 C51 113.1(3)
N2 C16 H16A 109.0
C51 C16 H16A 109.0
N2 C16 H16B 109.0
C51 C16 H16B 109.0
H16A C16 H16B 107.8
C26 C21 C22 117.6(4)
C26 C21 C13 121.8(4)
C22 C21 C13 120.7(4)
C21 C22 C23 121.0(4)
C21 C22 H22 119.5
C23 C22 H22 119.5
C24 C23 C22 120.2(4)
C24 C23 H23 119.9
C22 C23 H23 119.9
C23 C24 C25 119.8(5)
C23 C24 H24 120.1
C25 C24 H24 120.1
C24 C25 C26 120.0(5)
C24 C25 H25 120.0
C26 C25 H25 120.0
C25 C26 C21 121.4(4)
C25 C26 H26 119.3
C21 C26 H26 119.3
C32 C31 C36 118.5(4)
C32 C31 C14 121.9(4)
C36 C31 C14 119.5(4)
C31 C32 C33 120.7(4)
C31 C32 H32 119.7
C33 C32 H32 119.7
C34 C33 C32 120.4(5)
C34 C33 H33 119.8
C32 C33 H33 119.8
C33 C34 C35 119.9(5)
C33 C34 H34 120.0
C35 C34 H34 120.0
C34 C35 C36 119.6(5)
C34 C35 H35 120.2
C36 C35 H35 120.2
C31 C36 C35 120.9(5)
C31 C36 H36 119.5
C35 C36 H36 119.5
C46 C41 C42 118.0(4)
C46 C41 C15 119.7(4)
C42 C41 C15 122.4(4)
C41 C42 C43 120.9(5)
C41 C42 H42 119.6
C43 C42 H42 119.6
C44 C43 C42 119.9(5)
C44 C43 H43 120.0
C42 C43 H43 120.0
C45 C44 C43 120.0(5)
C45 C44 H44 120.0
C43 C44 H44 120.0
C44 C45 C46 119.9(5)
C44 C45 H45 120.0
C46 C45 H45 120.0
C41 C46 C45 121.3(5)
C41 C46 H46 119.4
C45 C46 H46 119.4
C56 C51 C52 119.2(4)
C56 C51 C16 120.4(4)
C52 C51 C16 120.4(4)
C53 C52 C51 120.6(5)
C53 C52 H52 119.7
C51 C52 H52 119.7
C54 C53 C52 120.2(5)
C54 C53 H53 119.9
C52 C53 H53 119.9
C53 C54 C55 119.8(5)
C53 C54 H54 120.1
C55 C54 H54 120.1
C54 C55 C56 120.5(5)
C54 C55 H55 119.7
C56 C55 H55 119.7
C51 C56 C55 119.7(5)
C51 C56 H56 120.1
C55 C56 H56 120.2

loop_
_geom_bond_atom_site_label_1
_geom_bond_atom_site_label_2
_geom_bond_distance
Br1 C3 1.904(4)
Br2 C6 1.906(4)
Br3 C10 1.901(4)
Br4 C11 1.901(4)
N1 C1 1.381(5)
N1 C14 1.447(5)
N1 C13 1.459(5)
N2 C8 1.384(5)
N2 C15 1.446(5)
N2 C16 1.462(5)
C1 C12 1.404(5)
C1 C2 1.404(5)
C2 C3 1.377(5)
C2 H2 0.9400
C3 C4 1.393(5)
C4 C11 1.394(5)
C4 C5 1.482(5)
C5 C6 1.384(5)
C5 C10 1.397(5)
C6 C7 1.384(5)
C7 C8 1.408(5)
C7 H7 0.9400
C8 C9 1.397(5)
C9 C10 1.375(5)
C9 H9 0.9400
C11 C12 1.381(5)
C12 H12 0.9400
C13 C21 1.512(5)
C13 H13A 0.9800
C13 H13B 0.9800
C14 C31 1.517(5)
C14 H14A 0.9800
C14 H14B 0.9800
C15 C41 1.513(6)
C15 H15A 0.9800
C15 H15B 0.9800
C16 C51 1.507(6)
C16 H16A 0.9800
C16 H16B 0.9800
C21 C26 1.384(6)
C21 C22 1.388(5)
C22 C23 1.390(6)
C22 H22 0.9400
C23 C24 1.366(7)
C23 H23 0.9400
C24 C25 1.375(7)
C24 H24 0.9400
C25 C26 1.381(6)
C25 H25 0.9400
C26 H26 0.9400
C31 C32 1.378(6)
C31 C36 1.385(5)
C32 C33 1.381(6)
C32 H32 0.9400
C33 C34 1.370(7)
C33 H33 0.9400
C34 C35 1.375(7)
C34 H34 0.9400
C35 C36 1.387(7)
C35 H35 0.9400
C36 H36 0.9400
C41 C46 1.379(6)
C41 C42 1.382(6)
C42 C43 1.389(6)
C42 H42 0.9400
C43 C44 1.371(7)
C43 H43 0.9400
C44 C45 1.364(8)
C44 H44 0.9400
C45 C46 1.385(7)
C45 H45 0.9400
C46 H46 0.9400
C51 C56 1.382(6)
C51 C52 1.383(6)
C52 C53 1.381(7)
C52 H52 0.9400
C53 C54 1.365(8)
C53 H53 0.9400
C54 C55 1.377(8)
C54 H54 0.9400
C55 C56 1.387(7)
C55 H55 0.9400
C56 H56 0.9400

loop_
_geom_torsion_atom_site_label_1
_geom_torsion_atom_site_label_2
_geom_torsion_atom_site_label_3
_geom_torsion_atom_site_label_4
_geom_torsion
C14 N1 C1 C12 17.1(5)
C13 N1 C1 C12 -171.1(4)
C14 N1 C1 C2 -163.1(4)
C13 N1 C1 C2 8.7(6)
N1 C1 C2 C3 176.7(4)
C12 C1 C2 C3 -3.5(5)
C1 C2 C3 C4 -0.8(6)
C1 C2 C3 Br1 179.9(3)
C2 C3 C4 C11 3.9(5)
Br1 C3 C4 C11 -176.8(3)
C2 C3 C4 C5 -175.3(4)
Br1 C3 C4 C5 4.0(5)
C3 C4 C5 C6 -91.9(5)
C11 C4 C5 C6 88.9(5)
C3 C4 C5 C10 89.3(5)
C11 C4 C5 C10 -89.8(5)
C10 C5 C6 C7 1.2(6)
C4 C5 C6 C7 -177.6(4)
C10 C5 C6 Br2 -176.5(3)
C4 C5 C6 Br2 4.7(5)
C5 C6 C7 C8 0.2(6)
Br2 C6 C7 C8 177.9(3)
C15 N2 C8 C9 174.9(4)
C16 N2 C8 C9 -13.7(6)
C15 N2 C8 C7 -4.6(6)
C16 N2 C8 C7 166.8(4)
C6 C7 C8 N2 178.8(4)
C6 C7 C8 C9 -0.7(6)
N2 C8 C9 C10 -179.7(4)
C7 C8 C9 C10 -0.3(6)
C8 C9 C10 C5 1.9(6)
C8 C9 C10 Br3 -176.5(3)
C6 C5 C10 C9 -2.2(6)
C4 C5 C10 C9 176.6(4)
C6 C5 C10 Br3 176.1(3)
C4 C5 C10 Br3 -5.0(5)
C3 C4 C11 C12 -2.8(5)
C5 C4 C11 C12 176.4(4)
C3 C4 C11 Br4 176.0(3)
C5 C4 C11 Br4 -4.8(5)
C4 C11 C12 C1 -1.4(6)
Br4 C11 C12 C1 179.8(3)
N1 C1 C12 C11 -175.6(4)
C2 C1 C12 C11 4.6(5)
C1 N1 C13 C21 -102.7(4)
C14 N1 C13 C21 69.4(4)
C1 N1 C14 C31 -92.1(4)
C13 N1 C14 C31 95.5(4)
C8 N2 C15 C41 77.3(5)
C16 N2 C15 C41 -94.7(4)
C8 N2 C16 C51 111.8(4)
C15 N2 C16 C51 -76.5(5)
N1 C13 C21 C26 57.8(5)
N1 C13 C21 C22 -121.6(4)
C26 C21 C22 C23 0.4(6)
C13 C21 C22 C23 179.9(4)
C21 C22 C23 C24 -0.2(7)
C22 C23 C24 C25 0.7(7)
C23 C24 C25 C26 -1.5(7)
C24 C25 C26 C21 1.8(7)
C22 C21 C26 C25 -1.2(7)
C13 C21 C26 C25 179.4(4)
N1 C14 C31 C32 -14.9(6)
N1 C14 C31 C36 167.7(4)
C36 C31 C32 C33 0.7(6)
C14 C31 C32 C33 -176.8(4)
C31 C32 C33 C34 0.4(7)
C32 C33 C34 C35 -1.2(8)
C33 C34 C35 C36 0.9(8)
C32 C31 C36 C35 -0.9(6)
C14 C31 C36 C35 176.5(4)
C34 C35 C36 C31 0.1(7)
N2 C15 C41 C46 -159.8(4)
N2 C15 C41 C42 21.1(6)
C46 C41 C42 C43 -1.2(7)
C15 C41 C42 C43 177.9(4)
C41 C42 C43 C44 1.7(7)
C42 C43 C44 C45 -0.9(8)
C43 C44 C45 C46 -0.5(8)
C42 C41 C46 C45 -0.1(7)
C15 C41 C46 C45 -179.2(4)
C44 C45 C46 C41 1.0(8)
N2 C16 C51 C56 -59.2(5)
N2 C16 C51 C52 120.4(4)
C56 C51 C52 C53 0.1(7)
C16 C51 C52 C53 -179.5(4)
C51 C52 C53 C54 0.2(8)
C52 C53 C54 C55 -0.3(8)
C53 C54 C55 C56 0.3(8)
C52 C51 C56 C55 -0.2(7)
C16 C51 C56 C55 179.4(4)
C54 C55 C56 C51 0.0(7)
